data_1565269
loop_
_publ_author_name
'Zhang, Fanjun'
'Woods, Toby John'
'Zhu, Lingyang'
'Rauchfuss, Thomas'

_publ_section_title
;
 Inhibition of [FeFe]-Hydrogenase by Formaldehyde: Proposed Mechanism and
 Reactivity of FeFe Alkyl Complexes
;
_journal_name_full 'Chemical Science'
_journal_paper_doi 10.1039/D1SC05803G
_journal_year 2021
_chemical_formula_moiety 'C27 H21 Fe2 N3 O4 P S2, C8 H20 N'
_chemical_formula_sum 'C35 H41 Fe2 N4 O4 P S2'
_chemical_formula_weight 788.51
_space_group_crystal_system monoclinic
_space_group_IT_number 14
_space_group_name_Hall '-P 2ybc'
_space_group_name_H-M_alt 'P 1 21/c 1'
_atom_sites_solution_hydrogens geom
_atom_sites_solution_primary 'dual space'
_audit_creation_method SHELXL-2018/3
_audit_update_record
;
2021-08-18 deposited with the CCDC.	2021-11-16 downloaded from the CCDC.
;
_cell_angle_alpha 90
_cell_angle_beta 110.0904(14)
_cell_angle_gamma 90
_cell_formula_units_Z 4
_cell_length_a 16.8201(7)
_cell_length_b 17.3607(7)
_cell_length_c 13.5621(6)
_cell_measurement_reflns_used 29494
_cell_measurement_temperature 120(2)
_cell_measurement_theta_max 26.46
_cell_measurement_theta_min 2.58
_cell_volume 3719.3(3)
_computing_cell_refinement 'SAINT V8.40B (Bruker, 2019)'
_computing_data_collection 'APEX3 V2019.11-0 (Bruker, 2019)'
_computing_data_reduction
; 
SAINT V8.40B, XPREP v2014/2, (Bruker, 2019), SADABS V2016/2 
(Krause et al., 2015) 
;
_computing_molecular_graphics
; 
SHELXTL v2014-7 (Bruker, 2019), CrystalMaker v9.2.8 (CrystalMaker, 2016) 
;
_computing_publication_material 'XCIF V2014-2 (Bruker, 2019)'
_computing_structure_refinement 'SHELXL-2018-3 (Sheldrick, 2015a)'
_computing_structure_solution 'SHELXT-2018-2 (Sheldrick, 2015b)'
_diffrn_ambient_temperature 120(2)
_diffrn_measured_fraction_theta_full 0.999
_diffrn_measured_fraction_theta_max 0.993
_diffrn_measurement_device 'Bruker D8 Venture/Photon II'
_diffrn_measurement_method 'profile data from \f and \w scans'
_diffrn_radiation_monochromator 'multilayer mirrors'
_diffrn_radiation_source 'microfocus sealed tube'
_diffrn_radiation_type MoK\a
_diffrn_radiation_wavelength 0.71073
_diffrn_radiation_wavelength_id ed82Ls
_diffrn_reflns_av_R_equivalents 0.0605
_diffrn_reflns_av_unetI/netI 0.0289
_diffrn_reflns_Laue_measured_fraction_full 0.999
_diffrn_reflns_Laue_measured_fraction_max 0.993
_diffrn_reflns_limit_h_max 21
_diffrn_reflns_limit_h_min -21
_diffrn_reflns_limit_k_max 21
_diffrn_reflns_limit_k_min -21
_diffrn_reflns_limit_l_max 16
_diffrn_reflns_limit_l_min -16
_diffrn_reflns_number 73436
_diffrn_reflns_point_group_measured_fraction_full 0.999
_diffrn_reflns_point_group_measured_fraction_max 0.993
_diffrn_reflns_theta_full 25.242
_diffrn_reflns_theta_max 26.477
_diffrn_reflns_theta_min 1.983
_exptl_absorpt_coefficient_mu 0.978
_exptl_absorpt_correction_T_max 0.7454
_exptl_absorpt_correction_T_min 0.5933
_exptl_absorpt_correction_type multi-scan
_exptl_absorpt_process_details 'SADABS V2016/2 (Krause et al., 2015)'
_exptl_crystal_colour red
_exptl_crystal_density_diffrn 1.408
_exptl_crystal_density_method 'not measured'
_exptl_crystal_description plate
_exptl_crystal_F_000 1640
_exptl_crystal_id ed82Ls
_exptl_crystal_preparation
; 
The data crystal was mounted using oil (Paratone-N, Exxon) to a 
0.3 mm cryo-loop (Hampton Research) with the (1 -4 0) scattering 
planes roughly normal to the spindle axis. 
;
_exptl_crystal_size_max 0.468
_exptl_crystal_size_mid 0.305
_exptl_crystal_size_min 0.054
_refine_diff_density_max 0.859
_refine_diff_density_min -0.663
_refine_diff_density_rms 0.093
_refine_ls_extinction_method none
_refine_ls_goodness_of_fit_ref 1.186
_refine_ls_hydrogen_treatment constr
_refine_ls_matrix_type full
_refine_ls_number_parameters 542
_refine_ls_number_reflns 7636
_refine_ls_number_restraints 332
_refine_ls_restrained_S_all 1.165
_refine_ls_R_factor_all 0.0690
_refine_ls_R_factor_gt 0.0600
_refine_ls_shift/su_max 0.001
_refine_ls_shift/su_mean 0.000
_refine_ls_structure_factor_coef Fsqd
_refine_ls_weighting_details 'w=1/[\s^2^(Fo^2^)+18.8367P] where P=(Fo^2^+2Fc^2^)/3'
_refine_ls_weighting_scheme calc
_refine_ls_wR_factor_gt 0.1300
_refine_ls_wR_factor_ref 0.1341
_reflns_Friedel_coverage 0.000
_reflns_number_gt 6670
_reflns_number_total 7636
_reflns_threshold_expression 'I > 2\s(I)'
_cod_data_source_file d1sc05803g2.cif
_cod_data_source_block ed82Ls
_cod_original_sg_symbol_H-M 'P 21/c'
_cod_database_code 1565269
_shelx_shelxl_version_number 2018/3
_shelx_space_group_comment
; 
The symmetry employed for this shelxl refinement is uniquely defined 
by the following loop, which should always be used as a source of 
symmetry information in preference to the above space-group names. 
They are only intended as comments. 
;
_shelx_estimated_absorpt_t_min 0.658
_shelx_estimated_absorpt_t_max 0.949

loop_
_space_group_symop_operation_xyz
'x, y, z'
'-x, y+1/2, -z+1/2'
'-x, -y, -z'
'x, -y-1/2, z-1/2'

loop_
_atom_site_label
_atom_site_type_symbol
_atom_site_fract_x
_atom_site_fract_y
_atom_site_fract_z
_atom_site_U_iso_or_equiv
_atom_site_adp_type
_atom_site_occupancy
_atom_site_site_symmetry_order
_atom_site_calc_flag
_atom_site_refinement_flags_posn
_atom_site_refinement_flags_adp
_atom_site_refinement_flags_occupancy
_atom_site_disorder_assembly
_atom_site_disorder_group
Fe1 Fe 0.21554(4) 0.54355(3) 0.68993(4) 0.02097(14) Uani 1 1 d . . . . .
Fe2 Fe 0.24258(4) 0.51155(4) 0.88042(4) 0.02326(15) Uani 1 1 d . . . . .
S1 S 0.32591(7) 0.47099(6) 0.79081(8) 0.0236(2) Uani 1 1 d . . . . .
S2 S 0.26314(7) 0.62923(6) 0.82445(8) 0.0256(2) Uani 1 1 d . . . . .
P1 P 0.25328(7) 0.58983(6) 0.55839(8) 0.0224(2) Uani 1 1 d . . . . .
O1 O 0.1266(2) 0.40470(18) 0.5898(2) 0.0342(8) Uani 1 1 d . . . . .
O2 O 0.0514(2) 0.6187(2) 0.6391(3) 0.0414(9) Uani 1 1 d . . . . .
O4 O 0.0841(3) 0.5592(3) 0.9049(3) 0.0571(12) Uani 1 1 d . . . . .
O5 O 0.3489(2) 0.5115(2) 1.1018(2) 0.0377(8) Uani 1 1 d . . . . .
N1 N 0.4307(2) 0.5847(2) 0.9071(3) 0.0308(9) Uani 1 1 d . . . . .
N4 N 0.1782(3) 0.3449(2) 0.8710(3) 0.0351(9) Uani 1 1 d . . . . .
C1 C 0.1636(3) 0.4591(2) 0.6288(3) 0.0249(9) Uani 1 1 d . . . . .
C2 C 0.1171(3) 0.5902(2) 0.6577(3) 0.0264(9) Uani 1 1 d . . . . .
C3 C 0.2028(3) 0.4069(3) 0.8742(3) 0.0294(10) Uani 1 1 d . . . . .
C4 C 0.1470(3) 0.5418(3) 0.8947(4) 0.0354(11) Uani 1 1 d . . . . .
C5 C 0.3079(3) 0.5111(3) 1.0140(3) 0.0271(9) Uani 1 1 d . . . . .
C6 C 0.4240(3) 0.5271(3) 0.8260(3) 0.0283(9) Uani 1 1 d . . . . .
H6A H 0.472872 0.491584 0.851240 0.034 Uiso 1 1 calc R U . . .
H6B H 0.426777 0.553331 0.762450 0.034 Uiso 1 1 calc R U . . .
C7 C 0.3759(3) 0.6497(3) 0.8677(4) 0.0299(10) Uani 1 1 d . . . . .
H7A H 0.389104 0.672021 0.807924 0.036 Uiso 1 1 calc R U . . .
H7B H 0.388928 0.689367 0.923436 0.036 Uiso 1 1 calc R U . . .
C8 C 0.5190(3) 0.6096(3) 0.9590(4) 0.0411(12) Uani 1 1 d D . . . .
H8A H 0.552954 0.564762 0.995315 0.049 Uiso 0.897(8) 1 calc DR U P A 1
H8B H 0.520770 0.648556 1.012992 0.049 Uiso 0.897(8) 1 calc DR U P A 1
H8C H 0.555111 0.567144 0.949672 0.049 Uiso 0.103(8) 1 calc DR U P A 2
H8D H 0.528267 0.612200 1.035085 0.049 Uiso 0.103(8) 1 calc DR U P A 2
C9 C 0.5585(4) 0.6428(4) 0.8854(5) 0.0450(16) Uani 0.897(8) 1 d D U P A 1
N2 N 0.5860(4) 0.6664(4) 0.8252(5) 0.0605(19) Uani 0.897(8) 1 d D U P A 1
C9A C 0.554(3) 0.682(2) 0.932(5) 0.051(6) Uani 0.103(8) 1 d D U P A 2
N2A N 0.568(3) 0.7372(13) 0.894(3) 0.060(7) Uani 0.103(8) 1 d D U P A 2
C10 C 0.3146(3) 0.6792(3) 0.5919(3) 0.0265(9) Uani 1 1 d . . . . .
C11 C 0.2751(3) 0.7431(3) 0.6194(4) 0.0331(11) Uani 1 1 d . . . . .
H11 H 0.217152 0.740292 0.613003 0.040 Uiso 1 1 calc R U . . .
C12 C 0.3205(4) 0.8100(3) 0.6558(4) 0.0413(12) Uani 1 1 d . . . . .
H12 H 0.293619 0.853357 0.673454 0.050 Uiso 1 1 calc R U . . .
C13 C 0.4057(4) 0.8136(3) 0.6664(4) 0.0472(14) Uani 1 1 d . . . . .
H13 H 0.436914 0.859395 0.691617 0.057 Uiso 1 1 calc R U . . .
C14 C 0.4453(4) 0.7510(3) 0.6405(4) 0.0411(12) Uani 1 1 d . . . . .
H14 H 0.503532 0.753560 0.648303 0.049 Uiso 1 1 calc R U . . .
C15 C 0.3989(3) 0.6838(3) 0.6027(4) 0.0329(10) Uani 1 1 d . . . . .
H15 H 0.425854 0.640786 0.584244 0.039 Uiso 1 1 calc R U . . .
C16 C 0.1661(3) 0.6170(2) 0.4391(3) 0.0242(9) Uani 1 1 d . . . . .
C17 C 0.1713(3) 0.6810(3) 0.3786(4) 0.0310(10) Uani 1 1 d . . . . .
H17 H 0.219936 0.713234 0.401102 0.037 Uiso 1 1 calc R U . . .
C18 C 0.1058(3) 0.6974(3) 0.2861(4) 0.0338(11) Uani 1 1 d . . . . .
H18 H 0.110264 0.740610 0.245220 0.041 Uiso 1 1 calc R U . . .
C19 C 0.0340(3) 0.6518(3) 0.2523(3) 0.0314(10) Uani 1 1 d . . . . .
H19 H -0.011097 0.664044 0.189441 0.038 Uiso 1 1 calc R U . . .
C20 C 0.0284(3) 0.5878(3) 0.3113(3) 0.0293(10) Uani 1 1 d . . . . .
H20 H -0.020080 0.555516 0.287971 0.035 Uiso 1 1 calc R U . . .
C21 C 0.0937(3) 0.5710(3) 0.4041(3) 0.0263(9) Uani 1 1 d . . . . .
H21 H 0.089052 0.527608 0.444386 0.032 Uiso 1 1 calc R U . . .
C22 C 0.3161(3) 0.5294(3) 0.5013(3) 0.0270(9) Uani 1 1 d . . . . .
C23 C 0.3423(3) 0.4565(3) 0.5415(4) 0.0328(10) Uani 1 1 d . . . . .
H23 H 0.330288 0.439023 0.601237 0.039 Uiso 1 1 calc R U . . .
C24 C 0.3859(4) 0.4089(3) 0.4956(4) 0.0457(14) Uani 1 1 d . . . . .
H24 H 0.403636 0.359344 0.524407 0.055 Uiso 1 1 calc R U . . .
C25 C 0.4035(3) 0.4329(4) 0.4089(4) 0.0480(15) Uani 1 1 d . . . . .
H25 H 0.432338 0.399680 0.376766 0.058 Uiso 1 1 calc R U . . .
C26 C 0.3790(3) 0.5062(4) 0.3682(4) 0.0445(13) Uani 1 1 d . . . . .
H26 H 0.392318 0.523703 0.309386 0.053 Uiso 1 1 calc R U . . .
C27 C 0.3351(3) 0.5534(3) 0.4137(3) 0.0355(11) Uani 1 1 d . . . . .
H27 H 0.317614 0.603039 0.384818 0.043 Uiso 1 1 calc R U . . .
N3 N 0.1387(3) 0.1569(3) 0.6590(4) 0.0276(11) Uani 0.759(4) 1 d D U P B 1
C28 C 0.1929(4) 0.2293(4) 0.6826(5) 0.0354(13) Uani 0.759(4) 1 d D U P B 1
H28A H 0.158290 0.272507 0.693323 0.042 Uiso 0.759(4) 1 calc R U P B 1
H28B H 0.240483 0.221538 0.749325 0.042 Uiso 0.759(4) 1 calc R U P B 1
C29 C 0.2286(5) 0.2522(4) 0.5991(6) 0.0397(16) Uani 0.759(4) 1 d D U P B 1
H29A H 0.182544 0.269005 0.536101 0.060 Uiso 0.759(4) 1 calc R U P B 1
H29B H 0.257583 0.208001 0.581732 0.060 Uiso 0.759(4) 1 calc R U P B 1
H29C H 0.268994 0.294526 0.625062 0.060 Uiso 0.759(4) 1 calc R U P B 1
C30 C 0.0696(4) 0.1618(4) 0.5516(4) 0.0313(13) Uani 0.759(4) 1 d D U P B 1
H30A H 0.096754 0.165992 0.497621 0.038 Uiso 0.759(4) 1 calc R U P B 1
H30B H 0.036860 0.113181 0.538638 0.038 Uiso 0.759(4) 1 calc R U P B 1
C31 C 0.0087(5) 0.2283(5) 0.5378(6) 0.0348(17) Uani 0.759(4) 1 d D U P B 1
H31A H -0.031379 0.228738 0.465509 0.052 Uiso 0.759(4) 1 calc R U P B 1
H31B H 0.040313 0.276871 0.552219 0.052 Uiso 0.759(4) 1 calc R U P B 1
H31C H -0.022451 0.222486 0.586581 0.052 Uiso 0.759(4) 1 calc R U P B 1
C32 C 0.0977(4) 0.1482(4) 0.7425(4) 0.0319(13) Uani 0.759(4) 1 d D U P B 1
H32A H 0.064448 0.195155 0.742691 0.038 Uiso 0.759(4) 1 calc R U P B 1
H32B H 0.057877 0.104186 0.723430 0.038 Uiso 0.759(4) 1 calc R U P B 1
C33 C 0.1604(5) 0.1352(5) 0.8523(5) 0.0353(17) Uani 0.759(4) 1 d D U P B 1
H33A H 0.198952 0.093253 0.850987 0.053 Uiso 0.759(4) 1 calc R U P B 1
H33B H 0.129678 0.121639 0.899534 0.053 Uiso 0.759(4) 1 calc R U P B 1
H33C H 0.192983 0.182474 0.877281 0.053 Uiso 0.759(4) 1 calc R U P B 1
C34 C 0.1941(4) 0.0876(3) 0.6575(5) 0.0336(13) Uani 0.759(4) 1 d D U P B 1
H34A H 0.246221 0.090356 0.720057 0.040 Uiso 0.759(4) 1 calc R U P B 1
H34B H 0.211148 0.091577 0.594724 0.040 Uiso 0.759(4) 1 calc R U P B 1
C35 C 0.1530(9) 0.0090(5) 0.6563(11) 0.037(3) Uani 0.759(4) 1 d D U P B 1
H35A H 0.098974 0.006821 0.597860 0.056 Uiso 0.759(4) 1 calc R U P B 1
H35B H 0.143017 0.001168 0.722642 0.056 Uiso 0.759(4) 1 calc R U P B 1
H35C H 0.190670 -0.031480 0.647566 0.056 Uiso 0.759(4) 1 calc R U P B 1
N3A N 0.1527(10) 0.1585(8) 0.6773(11) 0.032(2) Uani 0.241(4) 1 d D U P B 2
C28A C 0.2275(11) 0.1803(10) 0.6441(15) 0.035(3) Uani 0.241(4) 1 d D U P B 2
H28C H 0.271158 0.139664 0.668530 0.042 Uiso 0.241(4) 1 calc R U P B 2
H28D H 0.208273 0.181239 0.566471 0.042 Uiso 0.241(4) 1 calc R U P B 2
C29A C 0.2679(15) 0.2569(12) 0.685(2) 0.052(5) Uani 0.241(4) 1 d D U P B 2
H29D H 0.300322 0.274878 0.641601 0.078 Uiso 0.241(4) 1 calc R U P B 2
H29E H 0.305808 0.251097 0.757765 0.078 Uiso 0.241(4) 1 calc R U P B 2
H29F H 0.223686 0.294606 0.681881 0.078 Uiso 0.241(4) 1 calc R U P B 2
C30A C 0.0842(11) 0.2196(10) 0.6448(12) 0.033(2) Uani 0.241(4) 1 d D U P B 2
H30C H 0.038975 0.205360 0.672642 0.040 Uiso 0.241(4) 1 calc R U P B 2
H30D H 0.108694 0.269169 0.677532 0.040 Uiso 0.241(4) 1 calc R U P B 2
C31A C 0.0451(17) 0.2312(15) 0.5275(13) 0.041(5) Uani 0.241(4) 1 d D U P B 2
H31D H 0.089932 0.235065 0.496994 0.062 Uiso 0.241(4) 1 calc R U P B 2
H31E H 0.011489 0.278665 0.513186 0.062 Uiso 0.241(4) 1 calc R U P B 2
H31F H 0.008358 0.187329 0.496335 0.062 Uiso 0.241(4) 1 calc R U P B 2
C32A C 0.1856(11) 0.1534(11) 0.7966(11) 0.033(3) Uani 0.241(4) 1 d D U P B 2
H32C H 0.232087 0.115221 0.818821 0.040 Uiso 0.241(4) 1 calc R U P B 2
H32D H 0.209402 0.204027 0.825764 0.040 Uiso 0.241(4) 1 calc R U P B 2
C33A C 0.1184(15) 0.1307(15) 0.8424(18) 0.035(4) Uani 0.241(4) 1 d D U P B 2
H33D H 0.062305 0.135650 0.788354 0.052 Uiso 0.241(4) 1 calc R U P B 2
H33E H 0.122114 0.164614 0.901563 0.052 Uiso 0.241(4) 1 calc R U P B 2
H33F H 0.127504 0.077238 0.866786 0.052 Uiso 0.241(4) 1 calc R U P B 2
C34A C 0.1167(11) 0.0821(9) 0.6256(13) 0.031(3) Uani 0.241(4) 1 d D U P B 2
H34C H 0.110428 0.084302 0.550406 0.038 Uiso 0.241(4) 1 calc R U P B 2
H34D H 0.059586 0.074809 0.630014 0.038 Uiso 0.241(4) 1 calc R U P B 2
C35A C 0.172(3) 0.0129(14) 0.676(4) 0.033(6) Uani 0.241(4) 1 d D U P B 2
H35D H 0.149457 -0.033520 0.635140 0.050 Uiso 0.241(4) 1 calc R U P B 2
H35E H 0.171993 0.006068 0.748022 0.050 Uiso 0.241(4) 1 calc R U P B 2
H35F H 0.230037 0.021933 0.678194 0.050 Uiso 0.241(4) 1 calc R U P B 2

loop_
_atom_site_aniso_label
_atom_site_aniso_U_11
_atom_site_aniso_U_22
_atom_site_aniso_U_33
_atom_site_aniso_U_23
_atom_site_aniso_U_13
_atom_site_aniso_U_12
Fe1 0.0326(3) 0.0170(3) 0.0140(3) 0.0009(2) 0.0089(2) 0.0025(2)
Fe2 0.0334(3) 0.0238(3) 0.0147(3) 0.0010(2) 0.0109(2) 0.0019(3)
S1 0.0339(6) 0.0202(5) 0.0181(5) 0.0021(4) 0.0108(4) 0.0043(4)
S2 0.0382(6) 0.0201(5) 0.0180(5) -0.0019(4) 0.0088(4) 0.0033(4)
P1 0.0324(6) 0.0200(5) 0.0153(5) 0.0016(4) 0.0089(4) 0.0006(4)
O1 0.053(2) 0.0233(17) 0.0267(17) -0.0040(14) 0.0147(15) -0.0058(15)
O2 0.039(2) 0.043(2) 0.0364(19) -0.0012(16) 0.0066(16) 0.0130(17)
O4 0.043(2) 0.086(3) 0.047(2) 0.000(2) 0.0216(19) 0.022(2)
O5 0.048(2) 0.046(2) 0.0174(16) -0.0011(14) 0.0086(15) -0.0026(17)
N1 0.035(2) 0.032(2) 0.0222(18) 0.0031(16) 0.0060(16) 0.0016(17)
N4 0.053(3) 0.028(2) 0.027(2) 0.0036(17) 0.0170(19) -0.0055(19)
C1 0.037(2) 0.020(2) 0.019(2) 0.0045(17) 0.0120(18) 0.0057(18)
C2 0.039(3) 0.022(2) 0.018(2) 0.0001(17) 0.0093(18) 0.0015(19)
C3 0.043(3) 0.033(3) 0.016(2) -0.0010(18) 0.0138(19) 0.002(2)
C4 0.042(3) 0.043(3) 0.022(2) 0.000(2) 0.011(2) 0.003(2)
C5 0.037(2) 0.023(2) 0.026(2) -0.0026(18) 0.017(2) -0.0007(18)
C6 0.031(2) 0.031(2) 0.024(2) 0.0014(18) 0.0107(18) 0.0022(19)
C7 0.040(3) 0.025(2) 0.022(2) 0.0021(18) 0.0078(19) 0.0002(19)
C8 0.041(3) 0.041(3) 0.034(3) 0.001(2) 0.002(2) 0.002(2)
C9 0.032(3) 0.044(4) 0.049(4) 0.011(3) 0.001(3) -0.006(3)
N2 0.045(3) 0.066(4) 0.063(4) 0.033(3) 0.008(3) -0.006(3)
C9A 0.036(8) 0.053(9) 0.053(9) 0.008(8) 0.001(8) -0.001(9)
N2A 0.045(11) 0.068(12) 0.058(12) 0.022(11) 0.004(11) -0.013(11)
C10 0.039(3) 0.022(2) 0.0157(19) 0.0056(16) 0.0062(18) -0.0027(18)
C11 0.046(3) 0.023(2) 0.028(2) 0.0049(19) 0.010(2) 0.000(2)
C12 0.061(4) 0.025(3) 0.034(3) 0.000(2) 0.012(2) -0.001(2)
C13 0.061(4) 0.028(3) 0.044(3) 0.003(2) 0.007(3) -0.016(3)
C14 0.045(3) 0.039(3) 0.037(3) 0.008(2) 0.010(2) -0.008(2)
C15 0.042(3) 0.029(2) 0.027(2) 0.0051(19) 0.010(2) -0.002(2)
C16 0.036(2) 0.021(2) 0.0167(19) 0.0016(16) 0.0103(18) 0.0013(18)
C17 0.036(3) 0.032(3) 0.024(2) 0.0063(19) 0.0081(19) -0.004(2)
C18 0.044(3) 0.031(3) 0.025(2) 0.0114(19) 0.010(2) 0.003(2)
C19 0.037(3) 0.037(3) 0.019(2) 0.0048(19) 0.0079(19) 0.006(2)
C20 0.036(2) 0.034(3) 0.019(2) -0.0014(18) 0.0109(19) -0.003(2)
C21 0.039(2) 0.023(2) 0.017(2) 0.0000(17) 0.0109(18) 0.0012(18)
C22 0.032(2) 0.033(2) 0.016(2) -0.0026(17) 0.0083(17) -0.0007(19)
C23 0.046(3) 0.034(3) 0.023(2) -0.0012(19) 0.016(2) 0.007(2)
C24 0.049(3) 0.047(3) 0.040(3) -0.005(3) 0.014(3) 0.017(3)
C25 0.041(3) 0.074(4) 0.031(3) -0.016(3) 0.015(2) 0.010(3)
C26 0.042(3) 0.069(4) 0.026(2) -0.005(3) 0.016(2) 0.003(3)
C27 0.043(3) 0.047(3) 0.020(2) 0.001(2) 0.014(2) 0.002(2)
N3 0.039(2) 0.027(2) 0.022(2) 0.0038(18) 0.016(2) 0.0033(19)
C28 0.046(3) 0.028(3) 0.032(3) 0.001(2) 0.014(2) -0.005(2)
C29 0.047(4) 0.035(4) 0.043(4) 0.006(3) 0.023(3) -0.003(3)
C30 0.042(3) 0.033(3) 0.021(2) 0.000(2) 0.013(2) 0.003(2)
C31 0.039(4) 0.035(4) 0.030(3) 0.006(3) 0.011(3) 0.007(4)
C32 0.044(3) 0.035(3) 0.022(3) 0.004(2) 0.017(2) 0.003(2)
C33 0.046(4) 0.037(4) 0.024(3) 0.003(3) 0.013(4) -0.004(4)
C34 0.045(3) 0.029(3) 0.031(3) 0.006(2) 0.019(2) 0.007(2)
C35 0.057(7) 0.026(4) 0.034(6) 0.005(3) 0.022(4) 0.006(4)
N3A 0.042(4) 0.029(3) 0.026(4) 0.002(3) 0.015(3) 0.003(3)
C28A 0.044(5) 0.032(5) 0.035(5) 0.003(4) 0.020(4) 0.001(4)
C29A 0.050(9) 0.047(9) 0.065(10) -0.001(9) 0.027(8) -0.008(8)
C30A 0.043(4) 0.030(4) 0.027(4) 0.001(4) 0.012(4) 0.004(4)
C31A 0.054(10) 0.033(9) 0.028(8) -0.006(7) 0.001(9) 0.002(10)
C32A 0.045(5) 0.031(5) 0.023(5) 0.001(5) 0.011(5) 0.003(5)
C33A 0.051(10) 0.035(8) 0.026(8) -0.004(7) 0.022(8) 0.007(9)
C34A 0.043(5) 0.026(5) 0.027(4) 0.000(4) 0.014(4) 0.004(4)
C35A 0.049(11) 0.023(9) 0.031(11) -0.005(8) 0.017(9) 0.004(8)

loop_
_atom_type_symbol
_atom_type_description
_atom_type_scat_dispersion_real
_atom_type_scat_dispersion_imag
_atom_type_scat_source
C C 0.0033 0.0016 'International Tables Vol C Tables 4.2.6.8 and 6.1.1.4'
H H 0.0000 0.0000 'International Tables Vol C Tables 4.2.6.8 and 6.1.1.4'
N N 0.0061 0.0033 'International Tables Vol C Tables 4.2.6.8 and 6.1.1.4'
O O 0.0106 0.0060 'International Tables Vol C Tables 4.2.6.8 and 6.1.1.4'
P P 0.1023 0.0942 'International Tables Vol C Tables 4.2.6.8 and 6.1.1.4'
S S 0.1246 0.1234 'International Tables Vol C Tables 4.2.6.8 and 6.1.1.4'
Fe Fe 0.3463 0.8444 'International Tables Vol C Tables 4.2.6.8 and 6.1.1.4'

loop_
_exptl_crystal_face_index_h
_exptl_crystal_face_index_k
_exptl_crystal_face_index_l
_exptl_crystal_face_perp_dist
1.00 0.00 0.00 0.0270
-1.00 0.00 0.00 0.0200
0.00 -1.00 1.00 0.2050
0.00 1.00 -1.00 0.1200
-1.00 2.00 2.00 0.1170
1.00 -2.00 -2.00 0.1510
1.00 0.00 -3.00 0.1430
-1.00 0.00 3.00 0.1740
0.00 1.00 0.00 0.1540
0.00 -1.00 0.00 0.2040

loop_
_geom_angle_atom_site_label_1
_geom_angle_atom_site_label_2
_geom_angle_atom_site_label_3
_geom_angle
_geom_angle_site_symmetry_1
_geom_angle_site_symmetry_3
_geom_angle_publ_flag
C2 Fe1 C1 89.7(2) . . ?
C2 Fe1 P1 97.88(14) . . ?
C1 Fe1 P1 98.88(14) . . ?
C2 Fe1 S1 155.53(14) . . ?
C1 Fe1 S1 89.59(14) . . ?
P1 Fe1 S1 106.40(5) . . ?
C2 Fe1 S2 86.55(14) . . ?
C1 Fe1 S2 154.48(14) . . ?
P1 Fe1 S2 106.64(5) . . ?
S1 Fe1 S2 83.68(4) . . ?
C2 Fe1 Fe2 100.30(14) . . ?
C1 Fe1 Fe2 100.62(13) . . ?
P1 Fe1 Fe2 153.30(4) . . ?
S1 Fe1 Fe2 55.90(3) . . ?
S2 Fe1 Fe2 55.51(3) . . ?
C4 Fe2 C5 99.1(2) . . ?
C4 Fe2 C3 88.3(2) . . ?
C5 Fe2 C3 97.2(2) . . ?
C4 Fe2 S2 91.03(18) . . ?
C5 Fe2 S2 103.67(15) . . ?
C3 Fe2 S2 158.95(13) . . ?
C4 Fe2 S1 155.35(16) . . ?
C5 Fe2 S1 105.55(15) . . ?
C3 Fe2 S1 87.28(14) . . ?
S2 Fe2 S1 84.59(4) . . ?
C4 Fe2 Fe1 101.32(15) . . ?
C5 Fe2 Fe1 151.59(15) . . ?
C3 Fe2 Fe1 102.97(13) . . ?
S2 Fe2 Fe1 56.58(3) . . ?
S1 Fe2 Fe1 56.33(3) . . ?
C6 S1 Fe2 111.31(15) . . ?
C6 S1 Fe1 109.78(15) . . ?
Fe2 S1 Fe1 67.76(4) . . ?
C7 S2 Fe2 109.48(15) . . ?
C7 S2 Fe1 115.30(16) . . ?
Fe2 S2 Fe1 67.91(4) . . ?
C10 P1 C16 102.25(19) . . ?
C10 P1 C22 103.4(2) . . ?
C16 P1 C22 100.15(19) . . ?
C10 P1 Fe1 113.35(14) . . ?
C16 P1 Fe1 115.85(15) . . ?
C22 P1 Fe1 119.51(15) . . ?
C7 N1 C6 112.5(4) . . ?
C7 N1 C8 111.2(4) . . ?
C6 N1 C8 111.4(4) . . ?
O1 C1 Fe1 177.2(4) . . ?
O2 C2 Fe1 177.1(4) . . ?
N4 C3 Fe2 179.0(4) . . ?
O4 C4 Fe2 177.7(5) . . ?
O5 C5 Fe2 178.3(4) . . ?
N1 C6 S1 112.9(3) . . ?
N1 C6 H6A 109.0 . . ?
S1 C6 H6A 109.0 . . ?
N1 C6 H6B 109.0 . . ?
S1 C6 H6B 109.0 . . ?
H6A C6 H6B 107.8 . . ?
N1 C7 S2 115.5(3) . . ?
N1 C7 H7A 108.4 . . ?
S2 C7 H7A 108.4 . . ?
N1 C7 H7B 108.4 . . ?
S2 C7 H7B 108.4 . . ?
H7A C7 H7B 107.5 . . ?
N1 C8 C9A 123.4(19) . . ?
N1 C8 C9 113.7(4) . . ?
N1 C8 H8A 108.8 . . ?
C9 C8 H8A 108.8 . . ?
N1 C8 H8B 108.8 . . ?
C9 C8 H8B 108.8 . . ?
H8A C8 H8B 107.7 . . ?
N1 C8 H8C 106.5 . . ?
C9A C8 H8C 106.5 . . ?
N1 C8 H8D 106.5 . . ?
C9A C8 H8D 106.5 . . ?
H8C C8 H8D 106.5 . . ?
N2 C9 C8 176.7(7) . . ?
N2A C9A C8 167(5) . . ?
C15 C10 C11 119.3(4) . . ?
C15 C10 P1 123.1(4) . . ?
C11 C10 P1 117.1(4) . . ?
C12 C11 C10 120.2(5) . . ?
C12 C11 H11 119.9 . . ?
C10 C11 H11 119.9 . . ?
C11 C12 C13 119.7(5) . . ?
C11 C12 H12 120.1 . . ?
C13 C12 H12 120.1 . . ?
C14 C13 C12 120.5(5) . . ?
C14 C13 H13 119.7 . . ?
C12 C13 H13 119.7 . . ?
C13 C14 C15 119.5(5) . . ?
C13 C14 H14 120.2 . . ?
C15 C14 H14 120.2 . . ?
C10 C15 C14 120.7(5) . . ?
C10 C15 H15 119.7 . . ?
C14 C15 H15 119.7 . . ?
C21 C16 C17 118.5(4) . . ?
C21 C16 P1 119.6(3) . . ?
C17 C16 P1 121.9(3) . . ?
C18 C17 C16 120.2(4) . . ?
C18 C17 H17 119.9 . . ?
C16 C17 H17 119.9 . . ?
C19 C18 C17 120.9(4) . . ?
C19 C18 H18 119.5 . . ?
C17 C18 H18 119.5 . . ?
C18 C19 C20 119.4(4) . . ?
C18 C19 H19 120.3 . . ?
C20 C19 H19 120.3 . . ?
C21 C20 C19 120.1(4) . . ?
C21 C20 H20 120.0 . . ?
C19 C20 H20 120.0 . . ?
C20 C21 C16 121.0(4) . . ?
C20 C21 H21 119.5 . . ?
C16 C21 H21 119.5 . . ?
C23 C22 C27 118.1(4) . . ?
C23 C22 P1 120.4(3) . . ?
C27 C22 P1 121.4(4) . . ?
C24 C23 C22 120.9(5) . . ?
C24 C23 H23 119.6 . . ?
C22 C23 H23 119.6 . . ?
C25 C24 C23 120.5(5) . . ?
C25 C24 H24 119.8 . . ?
C23 C24 H24 119.8 . . ?
C24 C25 C26 119.6(5) . . ?
C24 C25 H25 120.2 . . ?
C26 C25 H25 120.2 . . ?
C27 C26 C25 119.8(5) . . ?
C27 C26 H26 120.1 . . ?
C25 C26 H26 120.1 . . ?
C26 C27 C22 121.1(5) . . ?
C26 C27 H27 119.5 . . ?
C22 C27 H27 119.5 . . ?
C32 N3 C28 108.5(5) . . ?
C32 N3 C30 109.0(5) . . ?
C28 N3 C30 111.1(5) . . ?
C32 N3 C34 111.5(5) . . ?
C28 N3 C34 109.3(5) . . ?
C30 N3 C34 107.5(5) . . ?
C29 C28 N3 115.1(5) . . ?
C29 C28 H28A 108.5 . . ?
N3 C28 H28A 108.5 . . ?
C29 C28 H28B 108.5 . . ?
N3 C28 H28B 108.5 . . ?
H28A C28 H28B 107.5 . . ?
C28 C29 H29A 109.5 . . ?
C28 C29 H29B 109.5 . . ?
H29A C29 H29B 109.5 . . ?
C28 C29 H29C 109.5 . . ?
H29A C29 H29C 109.5 . . ?
H29B C29 H29C 109.5 . . ?
C31 C30 N3 115.1(5) . . ?
C31 C30 H30A 108.5 . . ?
N3 C30 H30A 108.5 . . ?
C31 C30 H30B 108.5 . . ?
N3 C30 H30B 108.5 . . ?
H30A C30 H30B 107.5 . . ?
C30 C31 H31A 109.5 . . ?
C30 C31 H31B 109.5 . . ?
H31A C31 H31B 109.5 . . ?
C30 C31 H31C 109.5 . . ?
H31A C31 H31C 109.5 . . ?
H31B C31 H31C 109.5 . . ?
C33 C32 N3 113.9(5) . . ?
C33 C32 H32A 108.8 . . ?
N3 C32 H32A 108.8 . . ?
C33 C32 H32B 108.8 . . ?
N3 C32 H32B 108.8 . . ?
H32A C32 H32B 107.7 . . ?
C32 C33 H33A 109.5 . . ?
C32 C33 H33B 109.5 . . ?
H33A C33 H33B 109.5 . . ?
C32 C33 H33C 109.5 . . ?
H33A C33 H33C 109.5 . . ?
H33B C33 H33C 109.5 . . ?
N3 C34 C35 115.4(7) . . ?
N3 C34 H34A 108.4 . . ?
C35 C34 H34A 108.4 . . ?
N3 C34 H34B 108.4 . . ?
C35 C34 H34B 108.4 . . ?
H34A C34 H34B 107.5 . . ?
C34 C35 H35A 109.5 . . ?
C34 C35 H35B 109.5 . . ?
H35A C35 H35B 109.5 . . ?
C34 C35 H35C 109.5 . . ?
H35A C35 H35C 109.5 . . ?
H35B C35 H35C 109.5 . . ?
C30A N3A C28A 111.2(13) . . ?
C30A N3A C32A 108.1(12) . . ?
C28A N3A C32A 107.0(12) . . ?
C30A N3A C34A 109.4(12) . . ?
C28A N3A C34A 108.6(12) . . ?
C32A N3A C34A 112.3(12) . . ?
C29A C28A N3A 115.1(14) . . ?
C29A C28A H28C 108.5 . . ?
N3A C28A H28C 108.5 . . ?
C29A C28A H28D 108.5 . . ?
N3A C28A H28D 108.5 . . ?
H28C C28A H28D 107.5 . . ?
C28A C29A H29D 109.5 . . ?
C28A C29A H29E 109.5 . . ?
H29D C29A H29E 109.5 . . ?
C28A C29A H29F 109.5 . . ?
H29D C29A H29F 109.5 . . ?
H29E C29A H29F 109.5 . . ?
C31A C30A N3A 114.3(14) . . ?
C31A C30A H30C 108.7 . . ?
N3A C30A H30C 108.7 . . ?
C31A C30A H30D 108.7 . . ?
N3A C30A H30D 108.7 . . ?
H30C C30A H30D 107.6 . . ?
C30A C31A H31D 109.5 . . ?
C30A C31A H31E 109.5 . . ?
H31D C31A H31E 109.5 . . ?
C30A C31A H31F 109.5 . . ?
H31D C31A H31F 109.5 . . ?
H31E C31A H31F 109.5 . . ?
C33A C32A N3A 113.6(14) . . ?
C33A C32A H32C 108.8 . . ?
N3A C32A H32C 108.8 . . ?
C33A C32A H32D 108.8 . . ?
N3A C32A H32D 108.8 . . ?
H32C C32A H32D 107.7 . . ?
C32A C33A H33D 109.5 . . ?
C32A C33A H33E 109.5 . . ?
H33D C33A H33E 109.5 . . ?
C32A C33A H33F 109.5 . . ?
H33D C33A H33F 109.5 . . ?
H33E C33A H33F 109.5 . . ?
N3A C34A C35A 113.1(18) . . ?
N3A C34A H34C 109.0 . . ?
C35A C34A H34C 109.0 . . ?
N3A C34A H34D 109.0 . . ?
C35A C34A H34D 109.0 . . ?
H34C C34A H34D 107.8 . . ?
C34A C35A H35D 109.5 . . ?
C34A C35A H35E 109.5 . . ?
H35D C35A H35E 109.5 . . ?
C34A C35A H35F 109.5 . . ?
H35D C35A H35F 109.5 . . ?
H35E C35A H35F 109.5 . . ?

loop_
_geom_bond_atom_site_label_1
_geom_bond_atom_site_label_2
_geom_bond_distance
_geom_bond_site_symmetry_2
_geom_bond_publ_flag
Fe1 C2 1.758(5) . ?
Fe1 C1 1.762(5) . ?
Fe1 P1 2.2381(12) . ?
Fe1 S1 2.2716(12) . ?
Fe1 S2 2.2755(12) . ?
Fe1 Fe2 2.5263(8) . ?
Fe2 C4 1.764(5) . ?
Fe2 C5 1.767(5) . ?
Fe2 C3 1.928(5) . ?
Fe2 S2 2.2472(13) . ?
Fe2 S1 2.2601(12) . ?
S1 C6 1.832(5) . ?
S2 C7 1.817(5) . ?
P1 C10 1.832(5) . ?
P1 C16 1.833(4) . ?
P1 C22 1.838(5) . ?
O1 C1 1.154(5) . ?
O2 C2 1.157(6) . ?
O4 C4 1.153(6) . ?
O5 C5 1.153(5) . ?
N1 C7 1.439(6) . ?
N1 C6 1.463(6) . ?
N1 C8 1.472(6) . ?
N4 C3 1.148(6) . ?
C6 H6A 0.9900 . ?
C6 H6B 0.9900 . ?
C7 H7A 0.9900 . ?
C7 H7B 0.9900 . ?
C8 C9A 1.487(12) . ?
C8 C9 1.492(8) . ?
C8 H8A 0.9900 . ?
C8 H8B 0.9900 . ?
C8 H8C 0.9900 . ?
C8 H8D 0.9900 . ?
C9 N2 1.144(8) . ?
C9A N2A 1.145(12) . ?
C10 C15 1.376(7) . ?
C10 C11 1.407(7) . ?
C11 C12 1.385(7) . ?
C11 H11 0.9500 . ?
C12 C13 1.391(8) . ?
C12 H12 0.9500 . ?
C13 C14 1.380(8) . ?
C13 H13 0.9500 . ?
C14 C15 1.400(7) . ?
C14 H14 0.9500 . ?
C15 H15 0.9500 . ?
C16 C21 1.396(6) . ?
C16 C17 1.402(6) . ?
C17 C18 1.386(6) . ?
C17 H17 0.9500 . ?
C18 C19 1.385(7) . ?
C18 H18 0.9500 . ?
C19 C20 1.390(6) . ?
C19 H19 0.9500 . ?
C20 C21 1.388(6) . ?
C20 H20 0.9500 . ?
C21 H21 0.9500 . ?
C22 C23 1.390(7) . ?
C22 C27 1.396(6) . ?
C23 C24 1.384(7) . ?
C23 H23 0.9500 . ?
C24 C25 1.374(8) . ?
C24 H24 0.9500 . ?
C25 C26 1.391(9) . ?
C25 H25 0.9500 . ?
C26 C27 1.381(7) . ?
C26 H26 0.9500 . ?
C27 H27 0.9500 . ?
N3 C32 1.521(7) . ?
N3 C28 1.522(8) . ?
N3 C30 1.522(8) . ?
N3 C34 1.525(7) . ?
C28 C29 1.507(8) . ?
C28 H28A 0.9900 . ?
C28 H28B 0.9900 . ?
C29 H29A 0.9800 . ?
C29 H29B 0.9800 . ?
C29 H29C 0.9800 . ?
C30 C31 1.512(9) . ?
C30 H30A 0.9900 . ?
C30 H30B 0.9900 . ?
C31 H31A 0.9800 . ?
C31 H31B 0.9800 . ?
C31 H31C 0.9800 . ?
C32 C33 1.517(8) . ?
C32 H32A 0.9900 . ?
C32 H32B 0.9900 . ?
C33 H33A 0.9800 . ?
C33 H33B 0.9800 . ?
C33 H33C 0.9800 . ?
C34 C35 1.528(12) . ?
C34 H34A 0.9900 . ?
C34 H34B 0.9900 . ?
C35 H35A 0.9800 . ?
C35 H35B 0.9800 . ?
C35 H35C 0.9800 . ?
N3A C30A 1.517(11) . ?
N3A C28A 1.522(11) . ?
N3A C32A 1.522(11) . ?
N3A C34A 1.524(11) . ?
C28A C29A 1.510(12) . ?
C28A H28C 0.9900 . ?
C28A H28D 0.9900 . ?
C29A H29D 0.9800 . ?
C29A H29E 0.9800 . ?
C29A H29F 0.9800 . ?
C30A C31A 1.511(12) . ?
C30A H30C 0.9900 . ?
C30A H30D 0.9900 . ?
C31A H31D 0.9800 . ?
C31A H31E 0.9800 . ?
C31A H31F 0.9800 . ?
C32A C33A 1.516(12) . ?
C32A H32C 0.9900 . ?
C32A H32D 0.9900 . ?
C33A H33D 0.9800 . ?
C33A H33E 0.9800 . ?
C33A H33F 0.9800 . ?
C34A C35A 1.531(15) . ?
C34A H34C 0.9900 . ?
C34A H34D 0.9900 . ?
C35A H35D 0.9800 . ?
C35A H35E 0.9800 . ?
C35A H35F 0.9800 . ?
